data_7014220
loop_
_publ_author_name
'Gibson, Vernon C.'
'Nienhuis, Drew'
'Redshaw, Carl'
'White, Andrew J. P.'
'Williams, David J.'

_publ_section_title
;
 Bis(imino)phenoxide complexes of aluminium.
;
_journal_issue 11
_journal_name_full 'Dalton transactions (Cambridge, England : 2003)'
_journal_page_first 1761
_journal_page_last 1765
_journal_paper_doi 10.1039/b403752a
_journal_year 2004
_chemical_formula_sum 'C41 H59 Al N2 O'
_chemical_formula_weight 622.88
_chemical_name_systematic
;
?
;
_space_group_IT_number 2
_symmetry_cell_setting triclinic
_symmetry_space_group_name_Hall '-P 1'
_symmetry_space_group_name_H-M 'P -1'
_atom_sites_solution_hydrogens geom
_atom_sites_solution_primary direct
_atom_sites_solution_secondary difmap
_audit_creation_method SHELXL
_cell_angle_alpha 92.317(11)
_cell_angle_beta 91.800(10)
_cell_angle_gamma 94.951(10)
_cell_formula_units_Z 4
_cell_length_a 9.5331(14)
_cell_length_b 17.296(2)
_cell_length_c 23.950(3)
_cell_measurement_reflns_used 29
_cell_measurement_temperature 183(2)
_cell_measurement_theta_max 12.52
_cell_measurement_theta_min 4.80
_cell_volume 3928.6(9)
_computing_cell_refinement 'Siemens XSCANS'
_computing_data_collection 'Siemens XSCANS'
_computing_data_reduction 'Siemens SHELXTL'
_computing_molecular_graphics 'Siemens SHELXTL'
_computing_publication_material 'Siemens SHELXTL'
_computing_structure_refinement 'SHELXL-93 (Sheldrick, 1993)'
_computing_structure_solution 'SHELXS-86 (Sheldrick, 1990)'
_diffrn_ambient_temperature 183(2)
_diffrn_measurement_device 'Siemens P4'
_diffrn_measurement_method '\w scans'
_diffrn_radiation_monochromator graphite
_diffrn_radiation_source 'fine-focus sealed tube'
_diffrn_radiation_type MoK\a
_diffrn_radiation_wavelength 0.71073
_diffrn_reflns_av_R_equivalents 0.0305
_diffrn_reflns_av_sigmaI/netI 0.0762
_diffrn_reflns_limit_h_max 10
_diffrn_reflns_limit_h_min 0
_diffrn_reflns_limit_k_max 18
_diffrn_reflns_limit_k_min -18
_diffrn_reflns_limit_l_max 25
_diffrn_reflns_limit_l_min -25
_diffrn_reflns_number 10969
_diffrn_reflns_theta_max 22.50
_diffrn_reflns_theta_min 2.03
_diffrn_standards_decay_% 5.33
_diffrn_standards_interval_count 97
_diffrn_standards_number 3
_exptl_absorpt_coefficient_mu 0.082
_exptl_absorpt_correction_type none
_exptl_crystal_colour Orange/red
_exptl_crystal_density_diffrn 1.053
_exptl_crystal_description rhombs
_exptl_crystal_F_000 1360
_exptl_crystal_size_max 0.80
_exptl_crystal_size_mid 0.50
_exptl_crystal_size_min 0.45
_refine_diff_density_max 0.429
_refine_diff_density_min -0.270
_refine_diff_density_rms 0.047
_refine_ls_extinction_coef 0.0002(6)
_refine_ls_extinction_expression Fc^*^=kFc[1+0.001xFc^2^\l^3^/sin(2\q)]^-1/4^
_refine_ls_extinction_method SHELXL
_refine_ls_goodness_of_fit_all 1.041
_refine_ls_goodness_of_fit_obs 1.127
_refine_ls_matrix_type full
_refine_ls_number_parameters 872
_refine_ls_number_reflns 9033
_refine_ls_number_restraints 205
_refine_ls_restrained_S_all 1.147
_refine_ls_restrained_S_obs 1.229
_refine_ls_R_factor_all 0.1188
_refine_ls_R_factor_obs 0.0667
_refine_ls_shift/esd_max 0.000
_refine_ls_shift/esd_mean 0.000
_refine_ls_structure_factor_coef Fsqd
_refine_ls_weighting_details 'w=1/[\s^2^(Fo^2^)+(0.0957P)^2^+0.4940P] where P=(Fo^2^+2Fc^2^)/3'
_refine_ls_weighting_scheme calc
_refine_ls_wR_factor_all 0.1970
_refine_ls_wR_factor_obs 0.1591
_reflns_number_observed 6399
_reflns_number_total 10226
_reflns_observed_criterion >2sigma(I)
_cod_data_source_file b403752a.txt
_cod_data_source_block Compound_4
_cod_depositor_comments
;
The following automatic conversions were performed:
'_symmetry_cell_setting' value 'Triclinic' changed to 'triclinic'
according to '/home/saulius/struct/CIF-dictionaries/cif_core.dic'
dictionary named 'cif_core.dic' version 2.4.1 from 2010-06-29.

Automatic conversion script
Id: cif_fix_enum 1527 2010-12-29 10:47:43Z saulius 

The following automatic conversions were performed:

'_refine_ls_weighting_scheme' value 'calc
w=1/[\s^2^(Fo^2^)+(0.0957P)^2^+0.4940P] where P=(Fo^2^+2Fc^2^)/3' was
changed to 'calc'. New tag '_refine_ls_weighting_details' was
created. The value of the new tag was set to
'w=1/[\s^2^(Fo^2^)+(0.0957P)^2^+0.4940P] where P=(Fo^2^+2Fc^2^)/3'.

Automatic conversion script
Id: cif_fix_values 3143 2015-03-26 13:38:13Z robertas 
;
_cod_original_cell_volume 3928.5(9)
_cod_original_sg_symbol_H-M P-1
_cod_original_formula_sum 'C41 H59 N2 O Al'
_cod_database_code 7014220

loop_
_symmetry_equiv_pos_as_xyz
'x, y, z'
'-x, -y, -z'

loop_
_atom_site_aniso_label
_atom_site_aniso_U_11
_atom_site_aniso_U_22
_atom_site_aniso_U_33
_atom_site_aniso_U_23
_atom_site_aniso_U_13
_atom_site_aniso_U_12
Al 0.0400(8) 0.0456(8) 0.0426(8) -0.0086(6) 0.0029(6) 0.0038(6)
O1 0.042(2) 0.051(2) 0.042(2) -0.0115(14) 0.0011(14) 0.0033(15)
C1 0.039(2) 0.024(2) 0.035(2) 0.005(2) 0.000(2) 0.004(2)
C2 0.044(3) 0.026(2) 0.034(2) 0.001(2) 0.001(2) 0.007(2)
C3 0.042(3) 0.050(3) 0.045(3) -0.001(2) -0.006(2) 0.004(2)
C4 0.047(3) 0.058(3) 0.048(3) -0.001(2) 0.006(2) 0.012(2)
C5 0.061(3) 0.038(2) 0.032(2) 0.001(2) 0.005(2) 0.010(2)
C6 0.045(3) 0.024(2) 0.032(2) 0.002(2) 0.003(2) 0.002(2)
C7 0.039(2) 0.033(2) 0.038(2) 0.003(2) -0.004(2) 0.005(2)
N7 0.049(2) 0.029(2) 0.030(2) -0.0015(14) 0.000(2) 0.008(2)
C8 0.053(3) 0.030(2) 0.032(2) 0.003(2) 0.001(2) 0.001(2)
N8 0.052(2) 0.034(2) 0.035(2) -0.002(2) -0.002(2) -0.001(2)
C9 0.060(4) 0.135(6) 0.063(4) -0.024(4) 0.010(3) 0.033(4)
C10 0.050(6) 0.053(5) 0.070(6) 0.002(5) -0.005(5) 0.015(5)
C11 0.076(7) 0.066(6) 0.084(7) 0.028(5) 0.004(6) 0.018(5)
C12 0.142(12) 0.105(9) 0.158(11) 0.061(8) -0.015(9) 0.028(8)
C13 0.172(16) 0.141(13) 0.081(9) 0.008(9) -0.026(11) 0.063(12)
C14 0.039(8) 0.077(9) 0.033(7) -0.003(5) 0.003(6) 0.008(7)
C15 0.050(6) 0.060(7) 0.044(6) 0.012(5) -0.009(5) -0.004(6)
C16 0.053(15) 0.106(17) 0.069(10) -0.013(10) -0.002(8) -0.019(11)
C17 0.098(9) 0.116(10) 0.086(8) -0.007(8) 0.025(7) -0.023(8)
C14A 0.047(8) 0.086(11) 0.037(7) -0.003(7) 0.004(6) -0.014(8)
C15A 0.055(8) 0.082(9) 0.076(9) 0.004(7) 0.000(7) -0.008(8)
C16A 0.042(12) 0.068(10) 0.087(13) 0.002(8) 0.009(8) -0.015(9)
C17A 0.093(10) 0.076(8) 0.070(8) 0.014(7) 0.007(7) -0.017(8)
C18 0.043(3) 0.039(2) 0.032(2) -0.004(2) -0.004(2) 0.011(2)
C19 0.073(4) 0.049(3) 0.040(3) 0.007(2) -0.007(2) 0.016(3)
C20 0.097(4) 0.068(4) 0.031(3) 0.001(2) -0.006(3) 0.014(3)
C21 0.099(5) 0.071(4) 0.036(3) -0.017(3) -0.006(3) -0.009(3)
C22 0.106(5) 0.047(3) 0.054(3) -0.012(3) -0.001(3) -0.018(3)
C23 0.069(3) 0.041(3) 0.037(3) -0.005(2) 0.001(2) -0.004(2)
C24 0.184(8) 0.045(3) 0.049(3) 0.015(3) -0.013(4) 0.018(4)
C25 0.211(8) 0.099(5) 0.120(6) 0.017(5) -0.020(6) 0.085(6)
C26 0.228(10) 0.070(4) 0.069(4) 0.027(4) 0.005(5) -0.023(5)
C27 0.115(5) 0.041(3) 0.047(3) 0.000(2) 0.004(3) -0.022(3)
C28 0.147(8) 0.120(7) 0.077(5) 0.009(4) 0.028(5) -0.065(6)
C29 0.187(8) 0.041(3) 0.066(4) -0.001(3) -0.022(5) -0.005(4)
C30 0.052(3) 0.045(3) 0.029(2) -0.004(2) 0.003(2) 0.003(2)
C31 0.064(3) 0.044(3) 0.039(3) 0.002(2) -0.004(2) 0.001(2)
C32 0.082(4) 0.059(3) 0.052(3) 0.007(3) -0.013(3) 0.006(3)
C33 0.059(3) 0.082(4) 0.053(3) -0.010(3) -0.017(3) 0.002(3)
C34 0.056(3) 0.054(3) 0.052(3) -0.005(2) 0.003(3) -0.006(2)
C35 0.049(3) 0.042(3) 0.036(2) -0.006(2) 0.000(2) -0.001(2)
C36 0.090(4) 0.051(3) 0.061(3) 0.020(3) -0.016(3) -0.003(3)
C37 0.205(10) 0.073(5) 0.109(6) 0.008(4) 0.059(6) -0.021(6)
C38 0.211(10) 0.067(5) 0.131(7) -0.017(5) 0.057(7) -0.023(6)
C39 0.058(3) 0.036(3) 0.060(3) 0.004(2) 0.002(2) -0.001(2)
C40 0.084(4) 0.041(3) 0.083(4) -0.002(3) 0.007(3) -0.004(3)
C41 0.123(6) 0.049(3) 0.058(3) 0.011(3) 0.000(3) -0.006(3)
Al' 0.0329(7) 0.0527(8) 0.0425(7) 0.0214(6) 0.0064(6) 0.0087(6)
O1' 0.036(2) 0.045(2) 0.040(2) 0.0162(13) 0.0079(14) 0.0025(13)
C1' 0.038(2) 0.029(2) 0.034(2) 0.002(2) 0.003(2) 0.005(2)
C2' 0.038(2) 0.024(2) 0.033(2) 0.003(2) 0.003(2) 0.002(2)
C3' 0.042(2) 0.032(2) 0.039(2) 0.003(2) 0.000(2) 0.005(2)
C4' 0.047(3) 0.034(2) 0.040(2) 0.004(2) -0.010(2) 0.003(2)
C5' 0.058(3) 0.030(2) 0.033(2) 0.007(2) 0.002(2) 0.005(2)
C6' 0.046(3) 0.032(2) 0.035(2) 0.011(2) 0.008(2) 0.011(2)
C7' 0.029(2) 0.029(2) 0.035(2) 0.006(2) 0.003(2) 0.001(2)
N7' 0.032(2) 0.032(2) 0.031(2) 0.0065(14) 0.0033(15) 0.0004(15)
C8' 0.055(3) 0.042(2) 0.034(2) 0.012(2) 0.009(2) 0.014(2)
N8' 0.054(2) 0.045(2) 0.033(2) 0.010(2) 0.013(2) 0.009(2)
C9' 0.053(3) 0.067(3) 0.058(3) 0.021(3) -0.012(2) 0.001(3)
C10' 0.064(4) 0.051(3) 0.091(4) 0.019(3) 0.030(3) 0.014(3)
C11' 0.066(4) 0.060(3) 0.062(3) 0.000(3) 0.014(3) 0.018(3)
C12' 0.080(5) 0.100(5) 0.114(6) -0.039(5) 0.012(4) 0.012(4)
C13' 0.066(4) 0.088(4) 0.066(4) 0.002(3) 0.028(3) -0.002(3)
C14' 0.044(3) 0.114(5) 0.061(3) 0.028(3) -0.004(3) 0.005(3)
C15' 0.046(3) 0.071(3) 0.048(3) 0.007(2) 0.002(2) 0.002(2)
C16' 0.089(5) 0.060(4) 0.082(4) 0.008(3) 0.006(4) 0.005(3)
C17' 0.051(3) 0.097(5) 0.064(4) 0.009(3) -0.006(3) 0.004(3)
C18' 0.031(2) 0.039(2) 0.030(2) 0.013(2) 0.000(2) 0.001(2)
C19' 0.038(2) 0.040(2) 0.035(2) 0.006(2) 0.001(2) 0.002(2)
C20' 0.057(3) 0.052(3) 0.033(2) 0.005(2) 0.004(2) -0.005(2)
C21' 0.074(4) 0.059(3) 0.036(3) 0.020(2) 0.002(2) 0.001(3)
C22' 0.065(3) 0.038(3) 0.044(3) 0.016(2) 0.004(2) 0.002(2)
C23' 0.047(3) 0.038(2) 0.036(2) 0.008(2) 0.003(2) 0.002(2)
C24' 0.048(3) 0.042(3) 0.035(2) 0.001(2) 0.003(2) -0.005(2)
C25' 0.068(3) 0.042(3) 0.063(3) 0.003(2) 0.011(3) 0.009(2)
C26' 0.080(4) 0.061(3) 0.061(3) 0.001(3) -0.007(3) -0.017(3)
C27' 0.070(3) 0.039(3) 0.038(2) 0.004(2) 0.009(2) -0.010(2)
C28' 0.080(5) 0.113(6) 0.064(4) -0.016(4) 0.000(3) -0.042(4)
C29' 0.162(7) 0.041(3) 0.065(4) 0.006(3) 0.022(4) 0.020(4)
C30' 0.054(3) 0.038(2) 0.032(2) 0.014(2) 0.009(2) 0.012(2)
C31' 0.050(3) 0.044(2) 0.032(2) 0.011(2) 0.006(2) 0.014(2)
C32' 0.050(3) 0.060(3) 0.038(2) 0.004(2) 0.008(2) 0.012(2)
C33' 0.046(3) 0.071(4) 0.052(3) 0.019(3) 0.012(2) 0.005(3)
C34' 0.068(4) 0.048(3) 0.059(3) 0.007(2) 0.009(3) -0.003(3)
C35' 0.066(3) 0.042(3) 0.047(3) 0.009(2) 0.014(2) 0.012(2)
C36' 0.055(3) 0.050(3) 0.045(3) -0.002(2) 0.005(2) 0.009(2)
C37' 0.091(4) 0.071(4) 0.052(3) -0.008(3) -0.007(3) 0.012(3)
C38' 0.111(5) 0.045(3) 0.062(3) 0.009(3) -0.001(3) 0.007(3)
C39' 0.094(5) 0.057(3) 0.077(4) -0.018(3) 0.025(4) 0.004(3)
C40' 0.145(10) 0.061(6) 0.081(7) -0.026(5) -0.014(7) 0.036(6)
C41' 0.214(15) 0.102(8) 0.029(4) -0.004(5) 0.016(6) 0.037(9)

loop_
_atom_site_label
_atom_site_type_symbol
_atom_site_fract_x
_atom_site_fract_y
_atom_site_fract_z
_atom_site_U_iso_or_equiv
_atom_site_thermal_displace_type
_atom_site_occupancy
_atom_site_calc_flag
_atom_site_refinement_flags
_atom_site_disorder_group
Al Al 0.61767(15) 0.54169(8) 0.25996(6) 0.0430(4) Uani 1 d D .
O1 O 0.5751(3) 0.5945(2) 0.32119(12) 0.0454(8) Uani 1 d . .
C1 C 0.4533(4) 0.6122(2) 0.3408(2) 0.0325(9) Uani 1 d . .
C2 C 0.3242(5) 0.5919(2) 0.3110(2) 0.0344(9) Uani 1 d . .
C3 C 0.1989(5) 0.6117(3) 0.3349(2) 0.0456(11) Uani 1 d . .
H3A H 0.1121(5) 0.5974(3) 0.3150(2) 0.055 Uiso 1 calc R .
C4 C 0.1964(5) 0.6509(3) 0.3860(2) 0.0502(12) Uani 1 d . .
C5 C 0.3236(5) 0.6705(3) 0.4140(2) 0.0434(11) Uani 1 d . .
H5A H 0.3235(5) 0.6975(3) 0.4493(2) 0.052 Uiso 1 calc R .
C6 C 0.4522(5) 0.6527(2) 0.3934(2) 0.0338(9) Uani 1 d . .
C7 C 0.3167(5) 0.5517(2) 0.2573(2) 0.0369(10) Uani 1 d . .
H7A H 0.2255(5) 0.5412(2) 0.2401(2) 0.044 Uiso 1 calc R .
N7 N 0.4206(4) 0.5280(2) 0.22977(14) 0.0362(8) Uani 1 d . .
C8 C 0.5855(5) 0.6732(2) 0.4245(2) 0.0386(10) Uani 1 d . .
H8A H 0.6680(5) 0.6526(2) 0.4112(2) 0.046 Uiso 1 calc R .
N8 N 0.5967(4) 0.7175(2) 0.46872(14) 0.0408(9) Uani 1 d . .
C9 C 0.0582(6) 0.6706(5) 0.4113(3) 0.085(2) Uani 1 d . .
H9A H -0.0211(6) 0.6446(5) 0.3889(3) 0.127 Uiso 1 d R .
H9B H 0.0525(6) 0.7269(5) 0.4118(3) 0.127 Uiso 1 d R .
H9C H 0.0545(6) 0.6529(5) 0.4497(3) 0.127 Uiso 1 d R .
C10 C 0.6617(11) 0.4343(5) 0.2790(5) 0.057(2) Uani 0.60 d PD 1
H10A H 0.5934(11) 0.4156(5) 0.3068(5) 0.069 Uiso 0.60 calc PR 1
H10B H 0.6431(11) 0.4005(5) 0.2448(5) 0.069 Uiso 0.60 calc PR 1
C11 C 0.8107(11) 0.4209(6) 0.3022(4) 0.074(3) Uani 0.60 d PD 1
H11A H 0.8934(11) 0.4394(6) 0.2801(4) 0.089 Uiso 0.60 calc PR 1
C12 C 0.7904(22) 0.3290(8) 0.3154(9) 0.133(8) Uani 0.60 d PDU 1
H12A H 0.8792(22) 0.3127(8) 0.3307(9) 0.199 Uiso 0.60 calc PR 1
H12B H 0.7630(22) 0.2985(8) 0.2808(9) 0.199 Uiso 0.60 calc PR 1
H12C H 0.7167(22) 0.3205(8) 0.3427(9) 0.199 Uiso 0.60 calc PR 1
C13 C 0.7993(22) 0.4579(11) 0.3647(6) 0.129(7) Uani 0.60 d PDU 1
H13A H 0.8880(22) 0.4540(11) 0.3858(6) 0.193 Uiso 0.60 calc PR 1
H13B H 0.7221(22) 0.4295(11) 0.3834(6) 0.193 Uiso 0.60 calc PR 1
H13C H 0.7809(22) 0.5126(11) 0.3628(6) 0.193 Uiso 0.60 calc PR 1
C10A C 0.7142(19) 0.4505(9) 0.2645(6) 0.065(6) Uiso 0.40 d PD 2
H10C H 0.6683(19) 0.4111(9) 0.2372(6) 0.078 Uiso 0.40 calc PR 2
H10D H 0.8117(19) 0.4630(9) 0.2525(6) 0.078 Uiso 0.40 calc PR 2
C11A C 0.7231(20) 0.4118(9) 0.3232(7) 0.095(6) Uiso 0.40 d PD 2
H11B H 0.6353(20) 0.3987(9) 0.3439(7) 0.114 Uiso 0.40 calc PR 2
C12A C 0.8306(26) 0.3408(11) 0.3060(10) 0.088(7) Uiso 0.40 d PD 2
H12D H 0.8474(26) 0.3103(11) 0.3388(10) 0.133 Uiso 0.40 calc PR 2
H12E H 0.9206(26) 0.3648(11) 0.2936(10) 0.133 Uiso 0.40 calc PR 2
H12F H 0.7854(26) 0.3067(11) 0.2758(10) 0.133 Uiso 0.40 calc PR 2
C13A C 0.8533(20) 0.4717(11) 0.3530(8) 0.070(6) Uiso 0.40 d PD 2
H13D H 0.8734(20) 0.4557(11) 0.3910(8) 0.106 Uiso 0.40 calc PR 2
H13E H 0.8250(20) 0.5248(11) 0.3545(8) 0.106 Uiso 0.40 calc PR 2
H13F H 0.9379(20) 0.4696(11) 0.3310(8) 0.106 Uiso 0.40 calc PR 2
C14 C 0.7667(13) 0.5908(7) 0.2173(6) 0.049(4) Uani 0.50 d PD 1
H14A H 0.8563(13) 0.5720(7) 0.2307(6) 0.059 Uiso 0.50 calc PR 1
H14B H 0.7507(13) 0.5716(7) 0.1779(6) 0.059 Uiso 0.50 calc PR 1
C15 C 0.7889(12) 0.6821(6) 0.2173(4) 0.051(3) Uani 0.50 d PD 1
H15A H 0.7142(12) 0.7139(6) 0.2027(4) 0.062 Uiso 0.50 calc PR 1
C16 C 0.8705(23) 0.7037(15) 0.2761(7) 0.078(8) Uani 0.50 d PD 1
H16A H 0.8901(23) 0.7602(15) 0.2807(7) 0.117 Uiso 0.50 calc PR 1
H16B H 0.9594(23) 0.6792(15) 0.2772(7) 0.117 Uiso 0.50 calc PR 1
H16C H 0.8119(23) 0.6849(15) 0.3065(7) 0.117 Uiso 0.50 calc PR 1
C17 C 0.9512(16) 0.6752(11) 0.1826(7) 0.101(5) Uani 0.50 d PDU 1
H17A H 0.9942(16) 0.7275(11) 0.1762(7) 0.152 Uiso 0.50 calc PR 1
H17B H 0.9327(16) 0.6465(11) 0.1466(7) 0.152 Uiso 0.50 calc PR 1
H17C H 1.0155(16) 0.6479(11) 0.2059(7) 0.152 Uiso 0.50 calc PR 1
C14A C 0.7135(14) 0.6147(9) 0.2068(6) 0.058(4) Uani 0.50 d PD 2
H14C H 0.7189(14) 0.5871(9) 0.1700(6) 0.070 Uiso 0.50 calc PR 2
H14D H 0.6556(14) 0.6588(9) 0.2015(6) 0.070 Uiso 0.50 calc PR 2
C15A C 0.8632(13) 0.6465(8) 0.2272(5) 0.072(3) Uani 0.50 d PD 2
H15B H 0.9366(13) 0.6108(8) 0.2368(5) 0.086 Uiso 0.50 calc PR 2
C16A C 0.8252(22) 0.7172(13) 0.2715(8) 0.067(6) Uani 0.50 d PD 2
H16D H 0.9126(22) 0.7434(13) 0.2882(8) 0.100 Uiso 0.50 calc PR 2
H16E H 0.7671(22) 0.6953(13) 0.3010(8) 0.100 Uiso 0.50 calc PR 2
H16F H 0.7734(22) 0.7547(13) 0.2515(8) 0.100 Uiso 0.50 calc PR 2
C17A C 0.8890(17) 0.7134(8) 0.1757(6) 0.081(4) Uani 0.50 d PDU 2
H17D H 0.9826(17) 0.7413(8) 0.1813(6) 0.121 Uiso 0.50 calc PR 2
H17E H 0.8170(17) 0.7505(8) 0.1779(6) 0.121 Uiso 0.50 calc PR 2
H17F H 0.8821(17) 0.6863(8) 0.1389(6) 0.121 Uiso 0.50 calc PR 2
C18 C 0.3876(5) 0.4844(2) 0.1773(2) 0.0380(10) Uani 1 d . .
C19 C 0.3972(6) 0.5226(3) 0.1265(2) 0.0533(13) Uani 1 d . .
C20 C 0.3712(7) 0.4780(3) 0.0776(2) 0.065(2) Uani 1 d . .
H20A H 0.3766(7) 0.5024(3) 0.0428(2) 0.078 Uiso 1 calc R .
C21 C 0.3381(7) 0.3999(4) 0.0778(2) 0.071(2) Uani 1 d . .
H21A H 0.3227(7) 0.3705(4) 0.0434(2) 0.085 Uiso 1 calc R .
C22 C 0.3267(7) 0.3629(3) 0.1279(2) 0.071(2) Uani 1 d . .
H22A H 0.3009(7) 0.3085(3) 0.1274(2) 0.085 Uiso 1 calc R .
C23 C 0.3523(6) 0.4039(3) 0.1786(2) 0.0498(12) Uani 1 d . .
C24 C 0.4259(10) 0.6098(3) 0.1255(2) 0.092(3) Uani 1 d . .
H24A H 0.4765(10) 0.6283(3) 0.1614(2) 0.110 Uiso 1 calc R .
C25 C 0.2868(12) 0.6468(5) 0.1227(4) 0.140(4) Uani 1 d U .
H25A H 0.3054(12) 0.7034(5) 0.1220(4) 0.209 Uiso 1 calc R .
H25B H 0.2326(12) 0.6334(5) 0.1556(4) 0.209 Uiso 1 calc R .
H25C H 0.2329(12) 0.6275(5) 0.0887(4) 0.209 Uiso 1 calc R .
C26 C 0.5189(12) 0.6366(4) 0.0771(3) 0.124(3) Uani 1 d U .
H26A H 0.5337(12) 0.6934(4) 0.0787(3) 0.186 Uiso 1 calc R .
H26B H 0.4720(12) 0.6187(4) 0.0413(3) 0.186 Uiso 1 calc R .
H26C H 0.6101(12) 0.6147(4) 0.0805(3) 0.186 Uiso 1 calc R .
C27 C 0.3378(7) 0.3620(3) 0.2326(2) 0.069(2) Uani 1 d . .
H27A H 0.3874(7) 0.3964(3) 0.2630(2) 0.083 Uiso 1 calc R .
C28 C 0.1835(10) 0.3485(5) 0.2478(3) 0.119(3) Uani 1 d . .
H28A H 0.1770(10) 0.3214(5) 0.2828(3) 0.178 Uiso 1 calc R .
H28B H 0.1310(10) 0.3169(5) 0.2179(3) 0.178 Uiso 1 calc R .
H28C H 0.1435(10) 0.3986(5) 0.2523(3) 0.178 Uiso 1 calc R .
C29 C 0.4069(10) 0.2855(3) 0.2310(3) 0.100(3) Uani 1 d U .
H29A H 0.3948(10) 0.2606(3) 0.2667(3) 0.149 Uiso 1 calc R .
H29B H 0.5076(10) 0.2958(3) 0.2244(3) 0.149 Uiso 1 calc R .
H29C H 0.3625(10) 0.2511(3) 0.2007(3) 0.149 Uiso 1 calc R .
C30 C 0.7316(5) 0.7298(3) 0.4969(2) 0.0422(11) Uani 1 d . .
C31 C 0.7760(6) 0.6731(3) 0.5324(2) 0.0496(12) Uani 1 d . .
C32 C 0.9032(7) 0.6893(3) 0.5615(2) 0.0643(15) Uani 1 d . .
H32A H 0.9354(7) 0.6522(3) 0.5860(2) 0.077 Uiso 1 calc R .
C33 C 0.9842(6) 0.7583(4) 0.5558(2) 0.066(2) Uani 1 d . .
H33A H 1.0722(6) 0.7678(4) 0.5757(2) 0.079 Uiso 1 calc R .
C34 C 0.9377(6) 0.8137(3) 0.5212(2) 0.0547(13) Uani 1 d . .
H34A H 0.9945(6) 0.8610(3) 0.5175(2) 0.066 Uiso 1 calc R .
C35 C 0.8113(5) 0.8015(3) 0.4922(2) 0.0429(11) Uani 1 d . .
C36 C 0.6865(7) 0.5972(3) 0.5398(2) 0.068(2) Uani 1 d . .
H36A H 0.5941(7) 0.6004(3) 0.5195(2) 0.081 Uiso 1 calc R .
C37 C 0.6567(12) 0.5835(5) 0.6007(4) 0.130(4) Uani 1 d U .
H37A H 0.6139(12) 0.6283(5) 0.6171(4) 0.195 Uiso 1 calc R .
H37B H 0.7451(12) 0.5767(5) 0.6212(4) 0.195 Uiso 1 calc R .
H37C H 0.5920(12) 0.5367(5) 0.6031(4) 0.195 Uiso 1 calc R .
C38 C 0.7516(12) 0.5287(4) 0.5155(4) 0.138(4) Uani 1 d U .
H38A H 0.7713(12) 0.5370(4) 0.4762(4) 0.207 Uiso 1 calc R .
H38B H 0.6866(12) 0.4820(4) 0.5182(4) 0.207 Uiso 1 calc R .
H38C H 0.8397(12) 0.5221(4) 0.5363(4) 0.207 Uiso 1 calc R .
C39 C 0.7566(6) 0.8617(3) 0.4540(2) 0.0516(12) Uani 1 d . .
H39A H 0.6520(6) 0.8592(3) 0.4570(2) 0.062 Uiso 1 calc R .
C40 C 0.8160(7) 0.9451(3) 0.4705(3) 0.070(2) Uani 1 d . .
H40A H 0.7963(7) 0.9569(3) 0.5096(3) 0.105 Uiso 1 calc R .
H40B H 0.7717(7) 0.9814(3) 0.4466(3) 0.105 Uiso 1 calc R .
H40C H 0.9181(7) 0.9501(3) 0.4657(3) 0.105 Uiso 1 calc R .
C41 C 0.7879(8) 0.8439(3) 0.3931(2) 0.077(2) Uani 1 d . .
H41A H 0.7516(8) 0.8835(3) 0.3697(2) 0.116 Uiso 1 calc R .
H41B H 0.7422(8) 0.7927(3) 0.3812(2) 0.116 Uiso 1 calc R .
H41C H 0.8899(8) 0.8440(3) 0.3891(2) 0.116 Uiso 1 calc R .
Al' Al 0.34168(14) 0.97287(8) 0.76533(6) 0.0418(4) Uani 1 d . .
O1' O 0.3712(3) 0.8947(2) 0.80990(12) 0.0400(7) Uani 1 d . .
C1' C 0.4924(4) 0.8868(2) 0.8366(2) 0.0334(9) Uani 1 d . .
C2' C 0.6229(4) 0.9141(2) 0.8154(2) 0.0315(9) Uani 1 d . .
C3' C 0.7500(5) 0.9017(2) 0.8441(2) 0.0375(10) Uani 1 d . .
H3'A H 0.8371(5) 0.9200(2) 0.8290(2) 0.045 Uiso 1 calc R .
C4' C 0.7509(5) 0.8637(2) 0.8935(2) 0.0405(10) Uani 1 d . .
C5' C 0.6220(5) 0.8376(2) 0.9141(2) 0.0399(10) Uani 1 d . .
H5'A H 0.6214(5) 0.8117(2) 0.9484(2) 0.048 Uiso 1 calc R .
C6' C 0.4935(5) 0.8472(2) 0.8875(2) 0.0369(10) Uani 1 d . .
C7' C 0.6340(4) 0.9507(2) 0.7622(2) 0.0306(9) Uani 1 d . .
H7'A H 0.7256(4) 0.9591(2) 0.7479(2) 0.037 Uiso 1 calc R .
N7' N 0.5309(3) 0.9727(2) 0.73244(13) 0.0316(8) Uani 1 d . .
C8' C 0.3604(5) 0.8180(3) 0.9113(2) 0.0427(11) Uani 1 d . .
H8'A H 0.2738(5) 0.8291(3) 0.8939(2) 0.051 Uiso 1 calc R .
N8' N 0.3590(4) 0.7779(2) 0.95510(15) 0.0434(9) Uani 1 d . .
C9' C 0.8883(6) 0.8503(3) 0.9238(2) 0.0591(14) Uani 1 d . .
H9'1 H 0.8863(6) 0.7959(3) 0.9340(2) 0.089 Uiso 1 d R .
H9'2 H 0.9002(6) 0.8841(3) 0.9578(2) 0.089 Uiso 1 d R .
H9'3 H 0.9670(6) 0.8622(3) 0.8994(2) 0.089 Uiso 1 d R .
C10' C 0.3397(6) 1.0689(3) 0.8135(3) 0.067(2) Uani 1 d . .
H10E H 0.4375(6) 1.0930(3) 0.8185(3) 0.080 Uiso 1 calc R .
H10F H 0.2844(6) 1.1058(3) 0.7936(3) 0.080 Uiso 1 calc R .
C11' C 0.2790(6) 1.0581(3) 0.8713(2) 0.0622(14) Uani 1 d . .
H11C H 0.3314(6) 1.0179(3) 0.8899(2) 0.075 Uiso 1 calc R .
C12' C 0.2974(8) 1.1319(5) 0.9091(3) 0.099(2) Uani 1 d . .
H12G H 0.3972(8) 1.1513(5) 0.9118(3) 0.148 Uiso 1 calc R .
H12H H 0.2646(8) 1.1202(5) 0.9465(3) 0.148 Uiso 1 calc R .
H12I H 0.2422(8) 1.1715(5) 0.8933(3) 0.148 Uiso 1 calc R .
C13' C 0.1267(6) 1.0280(4) 0.8670(3) 0.073(2) Uani 1 d . .
H13G H 0.1156(6) 0.9807(4) 0.8428(3) 0.110 Uiso 1 calc R .
H13H H 0.0713(6) 1.0674(4) 0.8511(3) 0.110 Uiso 1 calc R .
H13I H 0.0936(6) 1.0162(4) 0.9043(3) 0.110 Uiso 1 calc R .
C14' C 0.2042(6) 0.9536(4) 0.7029(2) 0.073(2) Uani 1 d . .
H14E H 0.2195(6) 0.9979(4) 0.6782(2) 0.087 Uiso 1 calc R .
H14F H 0.2307(6) 0.9072(4) 0.6816(2) 0.087 Uiso 1 calc R .
C15' C 0.0473(5) 0.9415(3) 0.7107(2) 0.0551(13) Uani 1 d . .
H15C H 0.0232(5) 0.9794(3) 0.7408(2) 0.066 Uiso 1 calc R .
C16' C 0.0065(7) 0.8609(3) 0.7300(3) 0.077(2) Uani 1 d . .
H16G H -0.0955(7) 0.8542(3) 0.7348(3) 0.115 Uiso 1 calc R .
H16H H 0.0557(7) 0.8537(3) 0.7658(3) 0.115 Uiso 1 calc R .
H16I H 0.0330(7) 0.8223(3) 0.7021(3) 0.115 Uiso 1 calc R .
C17' C -0.0370(6) 0.9575(4) 0.6579(2) 0.071(2) Uani 1 d . .
H17G H -0.0087(6) 1.0101(4) 0.6462(2) 0.106 Uiso 1 calc R .
H17H H -0.1378(6) 0.9531(4) 0.6655(2) 0.106 Uiso 1 calc R .
H17I H -0.0188(6) 0.9197(4) 0.6280(2) 0.106 Uiso 1 calc R .
C18' C 0.5628(4) 1.0059(2) 0.6789(2) 0.0332(9) Uani 1 d . .
C19' C 0.5376(5) 0.9584(3) 0.6304(2) 0.0379(10) Uani 1 d . .
C20' C 0.5667(5) 0.9911(3) 0.5795(2) 0.0480(12) Uani 1 d . .
H20B H 0.5514(5) 0.9600(3) 0.5459(2) 0.058 Uiso 1 calc R .
C21' C 0.6176(6) 1.0679(3) 0.5772(2) 0.0561(13) Uani 1 d . .
H21B H 0.6358(6) 1.0894(3) 0.5419(2) 0.067 Uiso 1 calc R .
C22' C 0.6424(5) 1.1139(3) 0.6254(2) 0.0491(12) Uani 1 d . .
H22B H 0.6777(5) 1.1667(3) 0.6232(2) 0.059 Uiso 1 calc R .
C23' C 0.6160(5) 1.0835(2) 0.6777(2) 0.0401(10) Uani 1 d . .
C24' C 0.4914(5) 0.8720(3) 0.6321(2) 0.0423(11) Uani 1 d . .
H24B H 0.4423(5) 0.8634(3) 0.6679(2) 0.051 Uiso 1 calc R .
C25' C 0.6191(6) 0.8242(3) 0.6322(2) 0.0573(13) Uani 1 d . .
H25D H 0.5873(6) 0.7689(3) 0.6334(2) 0.086 Uiso 1 calc R .
H25E H 0.6803(6) 0.8398(3) 0.6651(2) 0.086 Uiso 1 calc R .
H25F H 0.6716(6) 0.8334(3) 0.5983(2) 0.086 Uiso 1 calc R .
C26' C 0.3890(7) 0.8416(3) 0.5838(2) 0.069(2) Uani 1 d . .
H26D H 0.3636(7) 0.7860(3) 0.5874(2) 0.103 Uiso 1 calc R .
H26E H 0.4343(7) 0.8500(3) 0.5481(2) 0.103 Uiso 1 calc R .
H26F H 0.3039(7) 0.8695(3) 0.5851(2) 0.103 Uiso 1 calc R .
C27' C 0.6485(6) 1.1356(3) 0.7301(2) 0.0497(12) Uani 1 d . .
H27B H 0.6183(6) 1.1050(3) 0.7629(2) 0.060 Uiso 1 calc R .
C28' C 0.8087(7) 1.1566(5) 0.7372(3) 0.090(2) Uani 1 d . .
H28D H 0.8573(7) 1.1089(5) 0.7371(3) 0.134 Uiso 1 calc R .
H28E H 0.8297(7) 1.1862(5) 0.7726(3) 0.134 Uiso 1 calc R .
H28F H 0.8411(7) 1.1881(5) 0.7062(3) 0.134 Uiso 1 calc R .
C29' C 0.5673(9) 1.2061(3) 0.7298(3) 0.088(2) Uani 1 d . .
H29D H 0.5908(9) 1.2382(3) 0.7640(3) 0.132 Uiso 1 calc R .
H29E H 0.4661(9) 1.1900(3) 0.7279(3) 0.132 Uiso 1 calc R .
H29F H 0.5920(9) 1.2363(3) 0.6972(3) 0.132 Uiso 1 calc R .
C30' C 0.2270(5) 0.7545(2) 0.9783(2) 0.0401(11) Uani 1 d . .
C31' C 0.1835(5) 0.7990(3) 1.0236(2) 0.0411(11) Uani 1 d . .
C32' C 0.0583(5) 0.7744(3) 1.0478(2) 0.0486(12) Uani 1 d . .
H32B H 0.0261(5) 0.8043(3) 1.0782(2) 0.058 Uiso 1 calc R .
C33' C -0.0200(5) 0.7080(3) 1.0289(2) 0.0560(13) Uani 1 d . .
H33B H -0.1061(5) 0.6925(3) 1.0459(2) 0.067 Uiso 1 calc R .
C34' C 0.0263(6) 0.6632(3) 0.9852(2) 0.0583(14) Uani 1 d . .
H34B H -0.0277(6) 0.6166(3) 0.9729(2) 0.070 Uiso 1 calc R .
C35' C 0.1496(6) 0.6852(3) 0.9591(2) 0.0509(12) Uani 1 d . .
C36' C 0.2716(6) 0.8728(3) 1.0443(2) 0.0498(12) Uani 1 d . .
H36B H 0.3709(6) 0.8671(3) 1.0336(2) 0.060 Uiso 1 calc R .
C37' C 0.2730(7) 0.8869(4) 1.1077(2) 0.071(2) Uani 1 d . .
H37D H 0.3314(7) 0.9350(4) 1.1182(2) 0.107 Uiso 1 calc R .
H37E H 0.3120(7) 0.8433(4) 1.1259(2) 0.107 Uiso 1 calc R .
H37F H 0.1766(7) 0.8914(4) 1.1197(2) 0.107 Uiso 1 calc R .
C38' C 0.2238(8) 0.9441(3) 1.0157(2) 0.072(2) Uani 1 d . .
H38D H 0.2823(8) 0.9906(3) 1.0299(2) 0.109 Uiso 1 calc R .
H38E H 0.1250(8) 0.9499(3) 1.0238(2) 0.109 Uiso 1 calc R .
H38F H 0.2334(8) 0.9375(3) 0.9753(2) 0.109 Uiso 1 calc R .
C39' C 0.1997(7) 0.6359(3) 0.9107(3) 0.076(2) Uani 1 d D .
H39B H 0.3011(7) 0.6540(3) 0.9062(3) 0.092 Uiso 0.70 calc PR 1
H39C H 0.2515(7) 0.6719(3) 0.8879(3) 0.092 Uiso 0.30 d PR 2
C40' C 0.1970(14) 0.5503(5) 0.9268(4) 0.095(3) Uani 0.70 d PD 1
H40D H 0.2475(14) 0.5474(5) 0.9629(4) 0.143 Uiso 0.70 calc PR 1
H40E H 0.2426(14) 0.5204(5) 0.8981(4) 0.143 Uiso 0.70 calc PR 1
H40F H 0.0991(14) 0.5288(5) 0.9298(4) 0.143 Uiso 0.70 calc PR 1
C41' C 0.1295(16) 0.6477(7) 0.8590(3) 0.114(5) Uani 0.70 d PD 1
H41D H 0.1657(16) 0.6147(7) 0.8295(3) 0.171 Uiso 0.70 calc PR 1
H41E H 0.1462(16) 0.7024(7) 0.8497(3) 0.171 Uiso 0.70 calc PR 1
H41F H 0.0281(16) 0.6343(7) 0.8620(3) 0.171 Uiso 0.70 calc PR 1
C40B C 0.3074(26) 0.5855(17) 0.9215(12) 0.111(9) Uiso 0.30 d PD 2
H40G H 0.3284(26) 0.5577(17) 0.8867(12) 0.166 Uiso 0.30 calc PR 2
H40H H 0.2750(26) 0.5479(17) 0.9489(12) 0.166 Uiso 0.30 calc PR 2
H40I H 0.3926(26) 0.6161(17) 0.9364(12) 0.166 Uiso 0.30 calc PR 2
C41B C 0.0721(24) 0.5877(17) 0.8756(12) 0.105(8) Uiso 0.30 d PD 2
H41G H -0.0024(24) 0.6219(17) 0.8679(12) 0.158 Uiso 0.30 calc PR 2
H41H H 0.0344(24) 0.5442(17) 0.8972(12) 0.158 Uiso 0.30 calc PR 2
H41I H 0.1066(24) 0.5677(17) 0.8402(12) 0.158 Uiso 0.30 calc PR 2

loop_
_atom_type_symbol
_atom_type_description
_atom_type_scat_dispersion_real
_atom_type_scat_dispersion_imag
_atom_type_scat_source
C C 0.0033 0.0016 'International Tables Vol C Tables 4.2.6.8 and 6.1.1.4'
H H 0.0000 0.0000 'International Tables Vol C Tables 4.2.6.8 and 6.1.1.4'
N N 0.0061 0.0033 'International Tables Vol C Tables 4.2.6.8 and 6.1.1.4'
O O 0.0106 0.0060 'International Tables Vol C Tables 4.2.6.8 and 6.1.1.4'
Al Al 0.0645 0.0514 'International Tables Vol C Tables 4.2.6.8 and 6.1.1.4'

loop_
_geom_angle_atom_site_label_1
_geom_angle_atom_site_label_2
_geom_angle_atom_site_label_3
_geom_angle
_geom_angle_site_symmetry_1
_geom_angle_site_symmetry_3
_geom_angle_publ_flag
O1 Al C10A 121.0(5) . . ?
O1 Al C14 115.5(4) . . ?
O1 Al N7 94.16(15) . . ?
C10A Al N7 116.7(6) . . ?
C14 Al N7 121.0(4) . . ?
O1 Al C10 110.0(4) . . ?
C14 Al C10 110.4(5) . . ?
N7 Al C10 104.3(3) . . ?
O1 Al C14A 109.6(5) . . ?
C10A Al C14A 110.2(7) . . ?
N7 Al C14A 103.0(4) . . ?
C1 O1 Al 131.9(3) . . ?
O1 C1 C2 122.0(4) . . ?
O1 C1 C6 118.9(4) . . ?
C2 C1 C6 119.1(4) . . ?
C3 C2 C1 118.7(4) . . ?
C3 C2 C7 118.9(4) . . ?
C1 C2 C7 122.4(4) . . ?
C4 C3 C2 122.8(4) . . ?
C5 C4 C3 117.3(4) . . ?
C5 C4 C9 121.2(5) . . ?
C3 C4 C9 121.5(5) . . ?
C4 C5 C6 123.5(4) . . ?
C5 C6 C1 118.6(4) . . ?
C5 C6 C8 122.3(4) . . ?
C1 C6 C8 119.1(4) . . ?
N7 C7 C2 127.0(4) . . ?
C7 N7 C18 117.7(4) . . ?
C7 N7 Al 122.2(3) . . ?
C18 N7 Al 119.9(3) . . ?
N8 C8 C6 123.3(4) . . ?
C8 N8 C30 117.8(4) . . ?
C11 C10 Al 119.6(7) . . ?
C10 C11 C13 98.8(9) . . ?
C10 C11 C12 101.1(10) . . ?
C13 C11 C12 99.4(10) . . ?
C11A C10A Al 117.8(11) . . ?
C10A C11A C13A 98.3(12) . . ?
C10A C11A C12A 98.7(13) . . ?
C13A C11A C12A 94.2(12) . . ?
C15 C14 Al 119.6(8) . . ?
C14 C15 C16 102.5(12) . . ?
C14 C15 C17 89.8(9) . . ?
C16 C15 C17 91.7(10) . . ?
C15A C14A Al 113.2(9) . . ?
C14A C15A C16A 100.2(11) . . ?
C14A C15A C17A 96.2(10) . . ?
C16A C15A C17A 89.7(11) . . ?
C23 C18 C19 121.7(4) . . ?
C23 C18 N7 118.6(4) . . ?
C19 C18 N7 119.7(4) . . ?
C20 C19 C18 117.5(5) . . ?
C20 C19 C24 121.0(5) . . ?
C18 C19 C24 121.4(4) . . ?
C21 C20 C19 121.8(5) . . ?
C20 C21 C22 120.4(5) . . ?
C21 C22 C23 121.0(5) . . ?
C22 C23 C18 117.6(5) . . ?
C22 C23 C27 119.8(5) . . ?
C18 C23 C27 122.6(4) . . ?
C19 C24 C25 109.4(7) . . ?
C19 C24 C26 113.4(6) . . ?
C25 C24 C26 110.3(6) . . ?
C23 C27 C28 111.1(6) . . ?
C23 C27 C29 112.5(5) . . ?
C28 C27 C29 110.6(6) . . ?
C35 C30 C31 121.5(4) . . ?
C35 C30 N8 118.8(4) . . ?
C31 C30 N8 119.4(4) . . ?
C32 C31 C30 117.6(5) . . ?
C32 C31 C36 120.6(5) . . ?
C30 C31 C36 121.7(5) . . ?
C33 C32 C31 121.2(5) . . ?
C32 C33 C34 120.2(5) . . ?
C35 C34 C33 121.1(5) . . ?
C34 C35 C30 118.2(4) . . ?
C34 C35 C39 122.3(4) . . ?
C30 C35 C39 119.4(4) . . ?
C38 C36 C37 108.8(6) . . ?
C38 C36 C31 112.4(6) . . ?
C37 C36 C31 112.5(5) . . ?
C41 C39 C35 111.4(4) . . ?
C41 C39 C40 109.0(4) . . ?
C35 C39 C40 113.1(4) . . ?
O1' Al' C14' 118.5(2) . . ?
O1' Al' C10' 107.6(2) . . ?
C14' Al' C10' 119.4(3) . . ?
O1' Al' N7' 93.48(14) . . ?
C14' Al' N7' 106.3(2) . . ?
C10' Al' N7' 108.0(2) . . ?
C1' O1' Al' 124.0(3) . . ?
O1' C1' C2' 122.3(4) . . ?
O1' C1' C6' 119.7(4) . . ?
C2' C1' C6' 118.0(4) . . ?
C1' C2' C3' 120.4(4) . . ?
C1' C2' C7' 122.3(4) . . ?
C3' C2' C7' 117.1(4) . . ?
C4' C3' C2' 121.6(4) . . ?
C3' C4' C5' 117.6(4) . . ?
C3' C4' C9' 121.1(4) . . ?
C5' C4' C9' 121.3(4) . . ?
C4' C5' C6' 123.5(4) . . ?
C5' C6' C1' 119.0(4) . . ?
C5' C6' C8' 121.0(4) . . ?
C1' C6' C8' 120.0(4) . . ?
N7' C7' C2' 126.0(4) . . ?
C7' N7' C18' 117.8(3) . . ?
C7' N7' Al' 119.0(3) . . ?
C18' N7' Al' 122.7(3) . . ?
N8' C8' C6' 121.1(4) . . ?
C8' N8' C30' 118.9(4) . . ?
C11' C10' Al' 115.8(4) . . ?
C13' C11' C12' 109.9(5) . . ?
C13' C11' C10' 111.3(5) . . ?
C12' C11' C10' 113.3(5) . . ?
C15' C14' Al' 123.1(4) . . ?
C16' C15' C14' 110.8(5) . . ?
C16' C15' C17' 111.1(5) . . ?
C14' C15' C17' 112.0(4) . . ?
C23' C18' C19' 122.4(4) . . ?
C23' C18' N7' 119.2(4) . . ?
C19' C18' N7' 118.3(4) . . ?
C20' C19' C18' 117.7(4) . . ?
C20' C19' C24' 119.8(4) . . ?
C18' C19' C24' 122.3(4) . . ?
C21' C20' C19' 120.9(4) . . ?
C20' C21' C22' 120.7(4) . . ?
C21' C22' C23' 120.6(4) . . ?
C18' C23' C22' 117.7(4) . . ?
C18' C23' C27' 123.4(4) . . ?
C22' C23' C27' 119.0(4) . . ?
C19' C24' C25' 110.7(4) . . ?
C19' C24' C26' 113.6(4) . . ?
C25' C24' C26' 109.0(4) . . ?
C29' C27' C23' 111.8(5) . . ?
C29' C27' C28' 112.3(5) . . ?
C23' C27' C28' 109.9(4) . . ?
C31' C30' C35' 121.4(4) . . ?
C31' C30' N8' 117.9(4) . . ?
C35' C30' N8' 120.5(4) . . ?
C32' C31' C30' 118.0(4) . . ?
C32' C31' C36' 121.9(4) . . ?
C30' C31' C36' 120.1(4) . . ?
C33' C32' C31' 121.4(5) . . ?
C32' C33' C34' 120.1(5) . . ?
C35' C34' C33' 121.1(5) . . ?
C34' C35' C30' 118.0(4) . . ?
C34' C35' C39' 120.9(5) . . ?
C30' C35' C39' 121.1(5) . . ?
C31' C36' C37' 113.7(4) . . ?
C31' C36' C38' 111.3(4) . . ?
C37' C36' C38' 109.5(4) . . ?
C41' C39' C35' 113.0(6) . . ?
C40B C39' C35' 118.7(13) . . ?
C41' C39' C40' 114.8(7) . . ?
C35' C39' C40' 109.8(6) . . ?
C40B C39' C41B 108.9(15) . . ?
C35' C39' C41B 112.8(11) . . ?

loop_
_geom_bond_atom_site_label_1
_geom_bond_atom_site_label_2
_geom_bond_distance
_geom_bond_site_symmetry_2
_geom_bond_publ_flag
Al O1 1.773(3) . ?
Al C10A 1.899(14) . ?
Al C14 1.934(11) . ?
Al N7 1.983(4) . ?
Al C10 2.006(9) . ?
Al C14A 2.013(12) . ?
O1 C1 1.322(5) . ?
C1 C2 1.414(6) . ?
C1 C6 1.417(6) . ?
C2 C3 1.403(6) . ?
C2 C7 1.433(6) . ?
C3 C4 1.378(7) . ?
C4 C5 1.376(7) . ?
C4 C9 1.526(7) . ?
C5 C6 1.390(6) . ?
C6 C8 1.462(6) . ?
C7 N7 1.293(6) . ?
N7 C18 1.451(5) . ?
C8 N8 1.278(6) . ?
N8 C30 1.428(6) . ?
C10 C11 1.549(12) . ?
C11 C13 1.613(15) . ?
C11 C12 1.630(14) . ?
C10A C11A 1.58(2) . ?
C11A C13A 1.67(2) . ?
C11A C12A 1.71(2) . ?
C14 C15 1.574(14) . ?
C15 C16 1.60(2) . ?
C15 C17 1.79(2) . ?
C14A C15A 1.542(14) . ?
C15A C16A 1.66(2) . ?
C15A C17A 1.734(15) . ?
C18 C23 1.406(7) . ?
C18 C19 1.410(6) . ?
C19 C20 1.381(7) . ?
C19 C24 1.510(8) . ?
C20 C21 1.361(8) . ?
C21 C22 1.385(8) . ?
C22 C23 1.386(7) . ?
C23 C27 1.513(7) . ?
C24 C25 1.522(12) . ?
C24 C26 1.543(11) . ?
C27 C28 1.527(11) . ?
C27 C29 1.527(9) . ?
C30 C35 1.407(7) . ?
C30 C31 1.407(7) . ?
C31 C32 1.381(8) . ?
C31 C36 1.523(7) . ?
C32 C33 1.378(8) . ?
C33 C34 1.385(8) . ?
C34 C35 1.367(7) . ?
C35 C39 1.528(7) . ?
C36 C38 1.491(10) . ?
C36 C37 1.517(10) . ?
C39 C41 1.524(8) . ?
C39 C40 1.534(7) . ?
Al' O1' 1.791(3) . ?
Al' C14' 1.955(6) . ?
Al' C10' 1.985(6) . ?
Al' N7' 1.991(4) . ?
O1' C1' 1.323(5) . ?
C1' C2' 1.409(6) . ?
C1' C6' 1.423(6) . ?
C2' C3' 1.411(6) . ?
C2' C7' 1.449(6) . ?
C3' C4' 1.375(6) . ?
C4' C5' 1.386(7) . ?
C4' C9' 1.518(7) . ?
C5' C6' 1.389(6) . ?
C6' C8' 1.465(6) . ?
C7' N7' 1.289(5) . ?
N7' C18' 1.455(5) . ?
C8' N8' 1.281(6) . ?
N8' C30' 1.425(6) . ?
C10' C11' 1.530(8) . ?
C11' C13' 1.498(8) . ?
C11' C12' 1.529(8) . ?
C14' C15' 1.511(7) . ?
C15' C16' 1.510(8) . ?
C15' C17' 1.525(7) . ?
C18' C23' 1.394(6) . ?
C18' C19' 1.399(6) . ?
C19' C20' 1.389(6) . ?
C19' C24' 1.523(6) . ?
C20' C21' 1.378(7) . ?
C21' C22' 1.379(7) . ?
C22' C23' 1.400(6) . ?
C23' C27' 1.522(6) . ?
C24' C25' 1.529(7) . ?
C24' C26' 1.536(7) . ?
C27' C29' 1.501(8) . ?
C27' C28' 1.542(8) . ?
C30' C31' 1.398(6) . ?
C30' C35' 1.404(7) . ?
C31' C32' 1.386(7) . ?
C31' C36' 1.522(7) . ?
C32' C33' 1.368(8) . ?
C33' C34' 1.382(8) . ?
C34' C35' 1.381(7) . ?
C35' C39' 1.525(7) . ?
C36' C37' 1.528(7) . ?
C36' C38' 1.530(7) . ?
C39' C41' 1.421(11) . ?
C39' C40B 1.43(2) . ?
C39' C40' 1.543(10) . ?
C39' C41B 1.61(2) . ?
